data_4028765
loop_
_publ_author_name
'Roza Vahabi'
'Wolfgang Frey'
'J\"org Pietruszka'

_publ_section_title
;
 Synthesis of Highly-Substituted Enantiomerically Pure Allylboronic Esters
 and Investigation of Their Stereoselective Addition to Aldehydes
;
_journal_name_full 'Journal of Organic Chemistry'
_journal_page_first 11549
_journal_page_last 11559
_journal_paper_doi 10.1021/jo402130u
_journal_volume 78
_journal_year 2013
_chemical_absolute_configuration syn
_chemical_formula_moiety 'C35 H37 B O5, 0.5(C2 H3 N)'
_chemical_formula_sum 'C36 H38.5 B N0.5 O5'
_chemical_formula_weight 568.98
_chemical_name_systematic
;
(4'R,5'R,3E)-4-[4',5'-bis(methoxydiphenylmethyl)-
1',3',2'-dioxaborolan-2'-yl]-2-methyl-but-3-en-2-ol
;
_space_group_IT_number 18
_symmetry_cell_setting orthorhombic
_symmetry_space_group_name_Hall 'P 2 2ab'
_symmetry_space_group_name_H-M 'P 21 21 2'
_atom_sites_solution_hydrogens geom
_atom_sites_solution_primary direct
_atom_sites_solution_secondary difmap
_audit_creation_method SHELXL-97
_cell_angle_alpha 90.00
_cell_angle_beta 90.00
_cell_angle_gamma 90.00
_cell_formula_units_Z 4
_cell_length_a 15.326(3)
_cell_length_b 18.541(4)
_cell_length_c 11.368(3)
_cell_measurement_reflns_used 5219
_cell_measurement_temperature 300(2)
_cell_measurement_theta_max 28.4
_cell_measurement_theta_min 1.72
_cell_volume 3230.3(13)
_computing_cell_refinement 'Bruker APEXII Software Suite, 2008'
_computing_data_collection 'Bruker APEXII Software Suite, 2008'
_computing_data_reduction 'Bruker APEXII Software Suite, 2008'
_computing_molecular_graphics 'SHELXTL-plus, XP (Sheldrick, 1991)'
_computing_structure_refinement 'SHELXL-97 (Sheldrick, 1997)'
_computing_structure_solution 'SHELXS-97 (Sheldrick, 1990)'
_diffrn_ambient_temperature 300(2)
_diffrn_measured_fraction_theta_full 0.997
_diffrn_measured_fraction_theta_max 0.997
_diffrn_measurement_device_type 'Bruker Kappa APEXII Duo'
_diffrn_measurement_method 'Omega- und Phi-Scans'
_diffrn_radiation_monochromator Triumph
_diffrn_radiation_source 'fine-focus sealed tube'
_diffrn_radiation_type MoK\a
_diffrn_radiation_wavelength 0.71073
_diffrn_reflns_av_R_equivalents 0.0256
_diffrn_reflns_av_sigmaI/netI 0.0314
_diffrn_reflns_limit_h_max 11
_diffrn_reflns_limit_h_min -20
_diffrn_reflns_limit_k_max 24
_diffrn_reflns_limit_k_min -24
_diffrn_reflns_limit_l_max 15
_diffrn_reflns_limit_l_min -15
_diffrn_reflns_number 29553
_diffrn_reflns_theta_full 28.40
_diffrn_reflns_theta_max 28.40
_diffrn_reflns_theta_min 1.72
_diffrn_standards_decay_% 0
_diffrn_standards_interval_count 0
_diffrn_standards_number 0
_exptl_absorpt_coefficient_mu 0.076
_exptl_absorpt_correction_T_max 0.7457
_exptl_absorpt_correction_T_min 0.7036
_exptl_absorpt_correction_type multi-scan
_exptl_absorpt_process_details 'Blessing, 1995'
_exptl_crystal_colour colourless
_exptl_crystal_density_diffrn 1.170
_exptl_crystal_description block
_exptl_crystal_F_000 1212
_exptl_crystal_size_max 0.19
_exptl_crystal_size_mid 0.19
_exptl_crystal_size_min 0.18
_refine_diff_density_max 0.221
_refine_diff_density_min -0.159
_refine_diff_density_rms 0.032
_refine_ls_abs_structure_details 'Flack H D (1983), Acta Cryst. A39, 876-881'
_refine_ls_abs_structure_Flack -1.0(8)
_refine_ls_extinction_method none
_refine_ls_goodness_of_fit_ref 1.047
_refine_ls_hydrogen_treatment constr
_refine_ls_matrix_type full
_refine_ls_number_parameters 402
_refine_ls_number_reflns 8095
_refine_ls_number_restraints 18
_refine_ls_restrained_S_all 1.054
_refine_ls_R_factor_all 0.0841
_refine_ls_R_factor_gt 0.0467
_refine_ls_shift/su_max 0.001
_refine_ls_shift/su_mean 0.000
_refine_ls_structure_factor_coef Fsqd
_refine_ls_weighting_details 'calc w=1/[\s^2^(Fo^2^)+(0.0586P)^2^+0.0386P] where P=(Fo^2^+2Fc^2^)/3'
_refine_ls_weighting_scheme calc
_refine_ls_wR_factor_gt 0.1042
_refine_ls_wR_factor_ref 0.1145
_reflns_number_gt 5219
_reflns_number_total 8095
_reflns_threshold_expression >2sigma(I)
_cod_data_source_file jo402130u_si_002.cif
_cod_data_source_block compound3
_cod_original_cell_volume 3230.2(13)
_cod_original_formula_sum 'C36 H38.50 B N0.50 O5'
_cod_database_code 4028765

loop_
_symmetry_equiv_pos_as_xyz
'x, y, z'
'-x, -y, z'
'-x+1/2, y+1/2, -z'
'x+1/2, -y+1/2, -z'

loop_
_atom_site_label
_atom_site_type_symbol
_atom_site_fract_x
_atom_site_fract_y
_atom_site_fract_z
_atom_site_U_iso_or_equiv
_atom_site_adp_type
_atom_site_occupancy
_atom_site_symmetry_multiplicity
_atom_site_calc_flag
_atom_site_refinement_flags
B1 B 0.55634(11) 0.83130(10) 0.93252(17) 0.0456(4) Uani 1 1 d .
O1 O 0.48202(7) 0.82140(6) 0.86763(10) 0.0493(3) Uani 1 1 d .
C1 C 0.49421(10) 0.75997(8) 0.79367(15) 0.0462(4) Uani 1 1 d .
H1 H 0.4460 0.7261 0.8060 0.055 Uiso 1 1 calc R
O2 O 0.61741(6) 0.77922(5) 0.91210(10) 0.0466(3) Uani 1 1 d .
C2 C 0.57980(9) 0.72557(8) 0.83836(14) 0.0450(4) Uani 1 1 d .
H2 H 0.6186 0.7167 0.7714 0.054 Uiso 1 1 calc R
C3 C 0.49560(10) 0.78338(9) 0.66410(14) 0.0487(4) Uani 1 1 d .
O3 O 0.51245(9) 0.71944(7) 0.59638(12) 0.0731(4) Uani 1 1 d .
O4 O 0.52745(8) 0.60401(6) 0.82828(13) 0.0671(4) Uani 1 1 d .
C4 C 0.56680(10) 0.65439(8) 0.90774(16) 0.0501(4) Uani 1 1 d .
O5 O 0.59447(11) 1.00235(8) 1.19423(13) 0.0848(4) Uani 1 1 d .
H5 H 0.6205 1.0230 1.1409 0.127 Uiso 1 1 calc R
C5 C 0.44322(18) 0.67212(14) 0.5767(3) 0.1153(11) Uani 1 1 d .
H5A H 0.4222 0.6541 0.6507 0.173 Uiso 1 1 calc R
H5B H 0.4628 0.6325 0.5291 0.173 Uiso 1 1 calc R
H5C H 0.3970 0.6971 0.5368 0.173 Uiso 1 1 calc R
C6 C 0.58335(15) 0.57180(13) 0.7439(2) 0.0842(7) Uani 1 1 d .
H6A H 0.6299 0.6044 0.7252 0.126 Uiso 1 1 calc R
H6B H 0.5508 0.5611 0.6739 0.126 Uiso 1 1 calc R
H6C H 0.6072 0.5280 0.7754 0.126 Uiso 1 1 calc R
C7 C 0.41003(10) 0.81724(9) 0.62422(16) 0.0533(4) Uani 1 1 d .
C8 C 0.40489(14) 0.84304(12) 0.5097(2) 0.0773(6) Uani 1 1 d .
H8 H 0.4543 0.8420 0.4623 0.093 Uiso 1 1 calc R
C9 C 0.32808(18) 0.87015(14) 0.4651(2) 0.0955(8) Uani 1 1 d .
H9 H 0.3261 0.8870 0.3881 0.115 Uiso 1 1 calc R
C10 C 0.25548(17) 0.87243(13) 0.5327(3) 0.0895(7) Uani 1 1 d .
H10 H 0.2035 0.8903 0.5021 0.107 Uiso 1 1 calc R
C11 C 0.25896(13) 0.84866(14) 0.6449(3) 0.0855(7) Uani 1 1 d .
H11 H 0.2093 0.8508 0.6918 0.103 Uiso 1 1 calc R
C12 C 0.33637(11) 0.82095(12) 0.69115(19) 0.0694(5) Uani 1 1 d .
H12 H 0.3377 0.8048 0.7686 0.083 Uiso 1 1 calc R
C13 C 0.57229(10) 0.83351(10) 0.64223(15) 0.0530(4) Uani 1 1 d .
C14 C 0.64978(12) 0.80875(13) 0.59509(18) 0.0740(6) Uani 1 1 d .
H14 H 0.6552 0.7608 0.5720 0.089 Uiso 1 1 calc R
C15 C 0.72008(14) 0.8563(2) 0.5823(2) 0.1015(10) Uani 1 1 d .
H15 H 0.7725 0.8394 0.5515 0.122 Uiso 1 1 calc R
C16 C 0.71298(18) 0.9270(2) 0.6142(3) 0.1035(9) Uani 1 1 d .
H16 H 0.7601 0.9581 0.6050 0.124 Uiso 1 1 calc R
C17 C 0.63791(16) 0.95111(14) 0.6589(2) 0.0866(7) Uani 1 1 d .
H17 H 0.6330 0.9993 0.6807 0.104 Uiso 1 1 calc R
C18 C 0.56761(13) 0.90560(11) 0.67299(18) 0.0650(5) Uani 1 1 d .
H18 H 0.5159 0.9237 0.7039 0.078 Uiso 1 1 calc R
C19 C 0.65195(11) 0.62423(9) 0.95626(16) 0.0527(4) Uani 1 1 d .
C20 C 0.64909(13) 0.56110(10) 1.0206(2) 0.0695(5) Uani 1 1 d .
H20 H 0.5960 0.5377 1.0315 0.083 Uiso 1 1 calc R
C21 C 0.72381(17) 0.53229(11) 1.0687(2) 0.0824(7) Uani 1 1 d .
H21 H 0.7205 0.4902 1.1130 0.099 Uiso 1 1 calc R
C22 C 0.80241(15) 0.56467(13) 1.0520(2) 0.0795(6) Uani 1 1 d .
H22 H 0.8526 0.5451 1.0850 0.095 Uiso 1 1 calc R
C23 C 0.80690(12) 0.62587(12) 0.9866(2) 0.0728(6) Uani 1 1 d .
H23 H 0.8606 0.6479 0.9739 0.087 Uiso 1 1 calc R
C24 C 0.73229(11) 0.65562(10) 0.93888(18) 0.0595(5) Uani 1 1 d .
H24 H 0.7364 0.6975 0.8943 0.071 Uiso 1 1 calc R
C25 C 0.50149(11) 0.66590(9) 1.00624(18) 0.0597(5) Uani 1 1 d .
C26 C 0.41431(12) 0.64724(11) 0.9944(2) 0.0796(6) Uani 1 1 d .
H26 H 0.3948 0.6245 0.9264 0.096 Uiso 1 1 calc R
C27 C 0.35610(17) 0.66285(17) 1.0851(4) 0.1098(11) Uani 1 1 d .
H27 H 0.2976 0.6504 1.0772 0.132 Uiso 1 1 calc R
C28 C 0.3838(2) 0.69626(18) 1.1856(4) 0.1187(12) Uani 1 1 d .
H28 H 0.3441 0.7074 1.2447 0.142 Uiso 1 1 calc R
C29 C 0.4698(2) 0.71321(13) 1.1991(3) 0.0976(8) Uani 1 1 d .
H29 H 0.4892 0.7345 1.2684 0.117 Uiso 1 1 calc R
C30 C 0.52775(14) 0.69875(11) 1.1102(2) 0.0728(6) Uani 1 1 d .
H30 H 0.5861 0.7113 1.1198 0.087 Uiso 1 1 calc R
C31 C 0.56830(11) 0.89082(9) 1.02371(16) 0.0532(4) Uani 1 1 d .
H31 H 0.5359 0.9330 1.0165 0.064 Uiso 1 1 calc R
C32 C 0.62281(11) 0.88434(10) 1.11186(16) 0.0562(4) Uani 1 1 d .
H32 H 0.6590 0.8441 1.1101 0.067 Uiso 1 1 calc R
C33 C 0.63426(13) 0.93381(12) 1.21562(17) 0.0668(5) Uani 1 1 d .
C34 C 0.58769(18) 0.90113(16) 1.3194(2) 0.0964(8) Uani 1 1 d .
H34A H 0.5956 0.9314 1.3871 0.145 Uiso 1 1 calc R
H34B H 0.6112 0.8541 1.3352 0.145 Uiso 1 1 calc R
H34C H 0.5266 0.8970 1.3021 0.145 Uiso 1 1 calc R
C35 C 0.72955(16) 0.94544(17) 1.2418(2) 0.1020(9) Uani 1 1 d .
H35A H 0.7553 0.9738 1.1802 0.153 Uiso 1 1 calc R
H35B H 0.7586 0.8996 1.2464 0.153 Uiso 1 1 calc R
H35C H 0.7355 0.9703 1.3154 0.153 Uiso 1 1 calc R
C36 C 0.9727(5) 1.0044(8) 0.7411(6) 0.144(3) Uani 0.50 1 d PU
H36A H 1.0100 0.9945 0.8099 0.217 Uiso 0.50 1 d P
H36B H 0.9501 1.0527 0.7500 0.217 Uiso 0.50 1 d P
H36C H 0.9248 0.9708 0.7434 0.217 Uiso 0.50 1 d P
C37 C 1.0246(4) 0.9969(6) 0.6304(5) 0.097(2) Uani 0.50 1 d PU
N1 N 1.0540(5) 0.9927(5) 0.5449(6) 0.167(3) Uani 0.50 1 d PU

loop_
_atom_site_aniso_label
_atom_site_aniso_U_11
_atom_site_aniso_U_22
_atom_site_aniso_U_33
_atom_site_aniso_U_23
_atom_site_aniso_U_13
_atom_site_aniso_U_12
B1 0.0408(9) 0.0499(10) 0.0460(10) 0.0063(8) 0.0027(8) -0.0003(8)
O1 0.0444(6) 0.0574(6) 0.0460(6) -0.0037(5) -0.0002(5) 0.0059(5)
C1 0.0364(7) 0.0497(9) 0.0525(9) -0.0004(8) -0.0033(7) -0.0009(7)
O2 0.0395(5) 0.0459(6) 0.0546(7) 0.0013(5) -0.0064(5) -0.0035(5)
C2 0.0366(7) 0.0481(8) 0.0503(9) 0.0002(7) -0.0022(7) -0.0035(6)
C3 0.0471(8) 0.0531(9) 0.0460(9) -0.0072(7) -0.0062(7) 0.0038(7)
O3 0.0752(8) 0.0693(8) 0.0748(9) -0.0262(7) -0.0181(7) 0.0145(7)
O4 0.0524(7) 0.0551(7) 0.0939(10) -0.0097(7) -0.0145(7) -0.0071(6)
C4 0.0416(8) 0.0464(8) 0.0622(10) 0.0016(8) -0.0069(8) -0.0053(7)
O5 0.1166(12) 0.0714(9) 0.0664(9) -0.0099(7) 0.0091(9) -0.0049(9)
C5 0.1129(19) 0.0862(16) 0.147(3) -0.0496(18) -0.0653(19) 0.0102(15)
C6 0.0829(14) 0.0717(13) 0.0980(17) -0.0274(13) -0.0258(14) 0.0103(12)
C7 0.0467(9) 0.0578(9) 0.0554(10) -0.0043(8) -0.0108(8) 0.0006(7)
C8 0.0679(12) 0.0972(15) 0.0667(13) 0.0142(12) -0.0153(11) 0.0041(11)
C9 0.0967(18) 0.1062(18) 0.0837(17) 0.0183(14) -0.0382(15) 0.0076(15)
C10 0.0745(15) 0.0910(16) 0.103(2) -0.0068(14) -0.0422(15) 0.0179(12)
C11 0.0513(11) 0.1059(17) 0.0992(19) -0.0117(15) -0.0157(12) 0.0162(11)
C12 0.0505(10) 0.0896(13) 0.0682(13) -0.0052(11) -0.0136(9) 0.0059(10)
C13 0.0452(8) 0.0741(12) 0.0398(8) 0.0060(8) -0.0026(7) 0.0025(8)
C14 0.0584(11) 0.1046(15) 0.0591(12) 0.0199(12) 0.0060(10) 0.0179(11)
C15 0.0456(11) 0.179(3) 0.0804(17) 0.050(2) 0.0087(11) 0.0089(15)
C16 0.0696(16) 0.139(2) 0.102(2) 0.049(2) -0.0165(14) -0.0287(17)
C17 0.0793(15) 0.0968(16) 0.0837(16) 0.0204(13) -0.0096(13) -0.0304(13)
C18 0.0600(11) 0.0735(13) 0.0614(12) 0.0030(10) -0.0053(9) -0.0084(9)
C19 0.0519(9) 0.0477(9) 0.0586(11) -0.0009(8) -0.0063(8) 0.0041(7)
C20 0.0684(12) 0.0561(11) 0.0840(14) 0.0115(10) -0.0042(11) 0.0015(9)
C21 0.1014(17) 0.0623(12) 0.0834(16) 0.0132(11) -0.0134(13) 0.0213(12)
C22 0.0750(14) 0.0830(15) 0.0803(15) -0.0096(13) -0.0255(12) 0.0270(12)
C23 0.0528(10) 0.0756(13) 0.0899(15) -0.0065(12) -0.0179(11) 0.0085(9)
C24 0.0479(9) 0.0577(10) 0.0728(12) 0.0004(9) -0.0087(9) 0.0039(8)
C25 0.0519(10) 0.0494(9) 0.0777(13) 0.0192(9) 0.0090(10) -0.0009(8)
C26 0.0509(11) 0.0706(12) 0.1174(18) 0.0313(13) 0.0115(12) -0.0027(9)
C27 0.0605(13) 0.0951(19) 0.174(3) 0.056(2) 0.0375(19) 0.0067(13)
C28 0.111(3) 0.101(2) 0.144(3) 0.042(2) 0.072(2) 0.0189(18)
C29 0.120(2) 0.0849(15) 0.0875(17) 0.0147(14) 0.0399(16) 0.0001(14)
C30 0.0742(13) 0.0659(12) 0.0783(14) 0.0122(11) 0.0195(11) -0.0033(10)
C31 0.0512(9) 0.0527(9) 0.0555(10) 0.0011(8) 0.0005(8) 0.0024(8)
C32 0.0580(10) 0.0565(10) 0.0541(11) 0.0029(8) -0.0032(9) -0.0027(8)
C33 0.0737(12) 0.0768(13) 0.0497(10) 0.0023(10) -0.0027(9) -0.0150(11)
C34 0.1065(18) 0.130(2) 0.0531(12) 0.0142(13) -0.0050(13) -0.0236(15)
C35 0.0864(16) 0.135(2) 0.0847(17) -0.0275(16) -0.0114(13) -0.0354(16)
C36 0.166(8) 0.170(5) 0.098(4) -0.017(5) 0.004(4) 0.017(7)
C37 0.120(7) 0.090(3) 0.082(3) -0.007(4) -0.007(3) -0.002(6)
N1 0.215(6) 0.166(5) 0.121(4) -0.023(5) 0.046(4) -0.023(5)

loop_
_atom_type_symbol
_atom_type_description
_atom_type_scat_dispersion_real
_atom_type_scat_dispersion_imag
_atom_type_scat_source
C C 0.0033 0.0016 'International Tables Vol C Tables 4.2.6.8 and 6.1.1.4'
H H 0.0000 0.0000 'International Tables Vol C Tables 4.2.6.8 and 6.1.1.4'
B B 0.0013 0.0007 'International Tables Vol C Tables 4.2.6.8 and 6.1.1.4'
O O 0.0106 0.0060 'International Tables Vol C Tables 4.2.6.8 and 6.1.1.4'
N N 0.0061 0.0033 'International Tables Vol C Tables 4.2.6.8 and 6.1.1.4'

loop_
_geom_angle_atom_site_label_1
_geom_angle_atom_site_label_2
_geom_angle_atom_site_label_3
_geom_angle
_geom_angle_site_symmetry_1
_geom_angle_site_symmetry_3
O2 B1 O1 112.58(15) . .
O2 B1 C31 123.03(15) . .
O1 B1 C31 124.28(15) . .
B1 O1 C1 108.38(12) . .
O1 C1 C3 109.95(12) . .
O1 C1 C2 104.29(12) . .
C3 C1 C2 114.86(13) . .
O1 C1 H1 109.2 . .
C3 C1 H1 109.2 . .
C2 C1 H1 109.2 . .
B1 O2 C2 108.49(12) . .
O2 C2 C1 104.42(12) . .
O2 C2 C4 110.33(12) . .
C1 C2 C4 114.19(12) . .
O2 C2 H2 109.2 . .
C1 C2 H2 109.2 . .
C4 C2 H2 109.2 . .
O3 C3 C13 106.15(13) . .
O3 C3 C7 109.58(13) . .
C13 C3 C7 111.44(13) . .
O3 C3 C1 106.45(13) . .
C13 C3 C1 109.92(13) . .
C7 C3 C1 112.96(14) . .
C5 O3 C3 117.92(17) . .
C6 O4 C4 116.54(14) . .
O4 C4 C25 106.23(13) . .
O4 C4 C19 110.46(13) . .
C25 C4 C19 110.46(15) . .
O4 C4 C2 106.76(13) . .
C25 C4 C2 109.92(13) . .
C19 C4 C2 112.74(13) . .
C33 O5 H5 109.5 . .
O3 C5 H5A 109.5 . .
O3 C5 H5B 109.5 . .
H5A C5 H5B 109.5 . .
O3 C5 H5C 109.5 . .
H5A C5 H5C 109.5 . .
H5B C5 H5C 109.5 . .
O4 C6 H6A 109.5 . .
O4 C6 H6B 109.5 . .
H6A C6 H6B 109.5 . .
O4 C6 H6C 109.5 . .
H6A C6 H6C 109.5 . .
H6B C6 H6C 109.5 . .
C12 C7 C8 117.31(17) . .
C12 C7 C3 124.59(16) . .
C8 C7 C3 118.02(16) . .
C9 C8 C7 121.3(2) . .
C9 C8 H8 119.3 . .
C7 C8 H8 119.3 . .
C10 C9 C8 120.3(2) . .
C10 C9 H9 119.8 . .
C8 C9 H9 119.8 . .
C11 C10 C9 119.6(2) . .
C11 C10 H10 120.2 . .
C9 C10 H10 120.2 . .
C10 C11 C12 120.6(2) . .
C10 C11 H11 119.7 . .
C12 C11 H11 119.7 . .
C7 C12 C11 120.8(2) . .
C7 C12 H12 119.6 . .
C11 C12 H12 119.6 . .
C14 C13 C18 117.62(18) . .
C14 C13 C3 121.70(17) . .
C18 C13 C3 120.64(15) . .
C13 C14 C15 119.6(2) . .
C13 C14 H14 120.2 . .
C15 C14 H14 120.2 . .
C16 C15 C14 121.0(2) . .
C16 C15 H15 119.5 . .
C14 C15 H15 119.5 . .
C17 C16 C15 119.5(2) . .
C17 C16 H16 120.3 . .
C15 C16 H16 120.3 . .
C16 C17 C18 120.9(3) . .
C16 C17 H17 119.6 . .
C18 C17 H17 119.6 . .
C17 C18 C13 121.4(2) . .
C17 C18 H18 119.3 . .
C13 C18 H18 119.3 . .
C24 C19 C20 117.58(16) . .
C24 C19 C4 124.00(15) . .
C20 C19 C4 118.41(15) . .
C21 C20 C19 120.85(19) . .
C21 C20 H20 119.6 . .
C19 C20 H20 119.6 . .
C22 C21 C20 120.7(2) . .
C22 C21 H21 119.7 . .
C20 C21 H21 119.7 . .
C23 C22 C21 119.36(19) . .
C23 C22 H22 120.3 . .
C21 C22 H22 120.3 . .
C22 C23 C24 120.5(2) . .
C22 C23 H23 119.8 . .
C24 C23 H23 119.8 . .
C19 C24 C23 121.04(18) . .
C19 C24 H24 119.5 . .
C23 C24 H24 119.5 . .
C26 C25 C30 118.1(2) . .
C26 C25 C4 121.9(2) . .
C30 C25 C4 119.92(16) . .
C25 C26 C27 119.5(3) . .
C25 C26 H26 120.2 . .
C27 C26 H26 120.2 . .
C28 C27 C26 120.9(3) . .
C28 C27 H27 119.6 . .
C26 C27 H27 119.6 . .
C29 C28 C27 119.9(3) . .
C29 C28 H28 120.0 . .
C27 C28 H28 120.0 . .
C28 C29 C30 119.9(3) . .
C28 C29 H29 120.1 . .
C30 C29 H29 120.1 . .
C29 C30 C25 121.7(2) . .
C29 C30 H30 119.2 . .
C25 C30 H30 119.2 . .
C32 C31 B1 122.02(16) . .
C32 C31 H31 119.0 . .
B1 C31 H31 119.0 . .
C31 C32 C33 128.18(17) . .
C31 C32 H32 115.9 . .
C33 C32 H32 115.9 . .
O5 C33 C32 111.02(16) . .
O5 C33 C35 108.65(19) . .
C32 C33 C35 110.79(18) . .
O5 C33 C34 106.77(19) . .
C32 C33 C34 108.29(16) . .
C35 C33 C34 111.3(2) . .
C33 C34 H34A 109.5 . .
C33 C34 H34B 109.5 . .
H34A C34 H34B 109.5 . .
C33 C34 H34C 109.5 . .
H34A C34 H34C 109.5 . .
H34B C34 H34C 109.5 . .
C33 C35 H35A 109.5 . .
C33 C35 H35B 109.5 . .
H35A C35 H35B 109.5 . .
C33 C35 H35C 109.5 . .
H35A C35 H35C 109.5 . .
H35B C35 H35C 109.5 . .
C36 C36 C37 87.9(5) 2_775 2_775
C36 C36 C37 57.3(3) 2_775 .
C37 C36 C37 30.6(5) 2_775 .
C36 C36 H36A 52.8 2_775 .
C37 C36 H36A 140.3 2_775 .
C37 C36 H36A 110.0 . .
C36 C36 H36B 121.8 2_775 .
C37 C36 H36B 97.8 2_775 .
C37 C36 H36B 111.4 . .
H36A C36 H36B 107.2 . .
C36 C36 H36C 128.8 2_775 .
C37 C36 H36C 92.4 2_775 .
C37 C36 H36C 111.7 . .
H36A C36 H36C 107.5 . .
H36B C36 H36C 108.9 . .
C37 C37 N1 115.2(5) 2_775 .
C37 C37 C36 92.1(5) 2_775 2_775
N1 C37 C36 152.6(8) . 2_775
C37 C37 C36 57.3(3) 2_775 .
N1 C37 C36 172.6(7) . .
C36 C37 C36 34.8(6) 2_775 .
C37 C37 N1 38.5(3) 2_775 2_775
N1 C37 N1 76.7(7) . 2_775
C36 C37 N1 130.6(6) 2_775 2_775
C36 C37 N1 95.9(5) . 2_775
C37 N1 C37 26.2(4) . 2_775
C37 N1 N1 64.7(5) . 2_775
C37 N1 N1 38.5(3) 2_775 2_775

loop_
_geom_bond_atom_site_label_1
_geom_bond_atom_site_label_2
_geom_bond_distance
_geom_bond_site_symmetry_2
B1 O2 1.365(2) .
B1 O1 1.369(2) .
B1 C31 1.525(3) .
O1 C1 1.4278(19) .
C1 C3 1.536(2) .
C1 C2 1.545(2) .
C1 H1 0.9800 .
O2 C2 1.4228(18) .
C2 C4 1.550(2) .
C2 H2 0.9800 .
C3 O3 1.437(2) .
C3 C13 1.519(2) .
C3 C7 1.523(2) .
O3 C5 1.395(3) .
O4 C6 1.418(3) .
O4 C4 1.433(2) .
C4 C25 1.517(3) .
C4 C19 1.523(2) .
O5 C33 1.430(3) .
O5 H5 0.8200 .
C5 H5A 0.9600 .
C5 H5B 0.9600 .
C5 H5C 0.9600 .
C6 H6A 0.9600 .
C6 H6B 0.9600 .
C6 H6C 0.9600 .
C7 C12 1.363(3) .
C7 C8 1.389(3) .
C8 C9 1.377(3) .
C8 H8 0.9300 .
C9 C10 1.353(4) .
C9 H9 0.9300 .
C10 C11 1.350(4) .
C10 H10 0.9300 .
C11 C12 1.396(3) .
C11 H11 0.9300 .
C12 H12 0.9300 .
C13 C14 1.381(2) .
C13 C18 1.384(3) .
C14 C15 1.399(4) .
C14 H14 0.9300 .
C15 C16 1.365(4) .
C15 H15 0.9300 .
C16 C17 1.335(4) .
C16 H16 0.9300 .
C17 C18 1.378(3) .
C17 H17 0.9300 .
C18 H18 0.9300 .
C19 C24 1.376(2) .
C19 C20 1.381(3) .
C20 C21 1.377(3) .
C20 H20 0.9300 .
C21 C22 1.359(3) .
C21 H21 0.9300 .
C22 C23 1.358(3) .
C22 H22 0.9300 .
C23 C24 1.381(3) .
C23 H23 0.9300 .
C24 H24 0.9300 .
C25 C26 1.387(3) .
C25 C30 1.389(3) .
C26 C27 1.395(4) .
C26 H26 0.9300 .
C27 C28 1.367(5) .
C27 H27 0.9300 .
C28 C29 1.364(5) .
C28 H28 0.9300 .
C29 C30 1.371(3) .
C29 H29 0.9300 .
C30 H30 0.9300 .
C31 C32 1.310(2) .
C31 H31 0.9300 .
C32 C33 1.505(3) .
C32 H32 0.9300 .
C33 C35 1.506(3) .
C33 C34 1.506(3) .
C34 H34A 0.9600 .
C34 H34B 0.9600 .
C34 H34C 0.9600 .
C35 H35A 0.9600 .
C35 H35B 0.9600 .
C35 H35C 0.9600 .
C36 C36 0.853(15) 2_775
C36 C37 1.259(8) 2_775
C36 C37 1.495(9) .
C36 H36A 0.9866 .
C36 H36B 0.9660 .
C36 H36C 0.9623 .
C37 C37 0.761(12) 2_775
C37 N1 1.074(7) .
C37 C36 1.259(8) 2_775
C37 N1 1.559(8) 2_775
N1 C37 1.559(8) 2_775
N1 N1 1.678(14) 2_775

loop_
_geom_torsion_atom_site_label_1
_geom_torsion_atom_site_label_2
_geom_torsion_atom_site_label_3
_geom_torsion_atom_site_label_4
_geom_torsion
_geom_torsion_site_symmetry_1
_geom_torsion_site_symmetry_4
O2 B1 O1 C1 -2.62(18) . .
C31 B1 O1 C1 -178.88(15) . .
B1 O1 C1 C3 -113.78(14) . .
B1 O1 C1 C2 9.86(16) . .
O1 B1 O2 C2 -6.65(18) . .
C31 B1 O2 C2 169.66(15) . .
B1 O2 C2 C1 12.21(16) . .
B1 O2 C2 C4 -110.91(14) . .
O1 C1 C2 O2 -13.38(15) . .
C3 C1 C2 O2 107.02(14) . .
O1 C1 C2 C4 107.20(14) . .
C3 C1 C2 C4 -132.40(14) . .
O1 C1 C3 O3 177.15(12) . .
C2 C1 C3 O3 59.92(16) . .
O1 C1 C3 C13 62.61(16) . .
C2 C1 C3 C13 -54.62(17) . .
O1 C1 C3 C7 -62.54(16) . .
C2 C1 C3 C7 -179.77(13) . .
C13 C3 O3 C5 -164.29(19) . .
C7 C3 O3 C5 -43.8(2) . .
C1 C3 O3 C5 78.6(2) . .
C6 O4 C4 C25 -165.69(16) . .
C6 O4 C4 C19 -45.9(2) . .
C6 O4 C4 C2 77.04(18) . .
O2 C2 C4 O4 178.95(12) . .
C1 C2 C4 O4 61.72(16) . .
O2 C2 C4 C25 64.14(16) . .
C1 C2 C4 C25 -53.08(18) . .
O2 C2 C4 C19 -59.57(17) . .
C1 C2 C4 C19 -176.80(14) . .
O3 C3 C7 C12 112.69(19) . .
C13 C3 C7 C12 -130.13(18) . .
C1 C3 C7 C12 -5.8(2) . .
O3 C3 C7 C8 -64.0(2) . .
C13 C3 C7 C8 53.2(2) . .
C1 C3 C7 C8 177.54(16) . .
C12 C7 C8 C9 -1.1(3) . .
C3 C7 C8 C9 175.8(2) . .
C7 C8 C9 C10 0.2(4) . .
C8 C9 C10 C11 0.7(4) . .
C9 C10 C11 C12 -0.8(4) . .
C8 C7 C12 C11 1.0(3) . .
C3 C7 C12 C11 -175.72(19) . .
C10 C11 C12 C7 0.0(4) . .
O3 C3 C13 C14 -16.8(2) . .
C7 C3 C13 C14 -136.00(17) . .
C1 C3 C13 C14 97.98(19) . .
O3 C3 C13 C18 165.49(16) . .
C7 C3 C13 C18 46.2(2) . .
C1 C3 C13 C18 -79.8(2) . .
C18 C13 C14 C15 1.1(3) . .
C3 C13 C14 C15 -176.70(17) . .
C13 C14 C15 C16 -0.8(3) . .
C14 C15 C16 C17 0.3(4) . .
C15 C16 C17 C18 0.0(4) . .
C16 C17 C18 C13 0.4(3) . .
C14 C13 C18 C17 -0.9(3) . .
C3 C13 C18 C17 176.94(17) . .
O4 C4 C19 C24 118.15(18) . .
C25 C4 C19 C24 -124.61(18) . .
C2 C4 C19 C24 -1.2(2) . .
O4 C4 C19 C20 -61.1(2) . .
C25 C4 C19 C20 56.2(2) . .
C2 C4 C19 C20 179.57(16) . .
C24 C19 C20 C21 2.2(3) . .
C4 C19 C20 C21 -178.56(19) . .
C19 C20 C21 C22 -1.3(3) . .
C20 C21 C22 C23 -0.3(4) . .
C21 C22 C23 C24 1.0(3) . .
C20 C19 C24 C23 -1.5(3) . .
C4 C19 C24 C23 179.22(19) . .
C22 C23 C24 C19 0.0(3) . .
O4 C4 C25 C26 -17.5(2) . .
C19 C4 C25 C26 -137.28(17) . .
C2 C4 C25 C26 97.68(18) . .
O4 C4 C25 C30 165.27(15) . .
C19 C4 C25 C30 45.5(2) . .
C2 C4 C25 C30 -79.58(19) . .
C30 C25 C26 C27 1.0(3) . .
C4 C25 C26 C27 -176.28(18) . .
C25 C26 C27 C28 0.0(4) . .
C26 C27 C28 C29 -1.5(4) . .
C27 C28 C29 C30 2.1(4) . .
C28 C29 C30 C25 -1.0(3) . .
C26 C25 C30 C29 -0.5(3) . .
C4 C25 C30 C29 176.85(18) . .
O2 B1 C31 C32 -21.5(3) . .
O1 B1 C31 C32 154.34(17) . .
B1 C31 C32 C33 -172.20(17) . .
C31 C32 C33 O5 -16.1(3) . .
C31 C32 C33 C35 -136.9(2) . .
C31 C32 C33 C34 100.8(2) . .
C36 C36 C37 C37 177(3) 2_775 2_775
C36 C36 C37 N1 178(100) 2_775 .
C37 C36 C37 N1 1(9) 2_775 .
C37 C36 C37 C36 -177(3) 2_775 2_775
C36 C36 C37 N1 178(2) 2_775 2_775
C37 C36 C37 N1 0.9(14) 2_775 2_775
C36 C37 N1 C37 177(5) 2_775 2_775
C36 C37 N1 C37 -1(8) . 2_775
N1 C37 N1 C37 -1(2) 2_775 2_775
C37 C37 N1 N1 1(2) 2_775 2_775
C36 C37 N1 N1 178(3) 2_775 2_775
C36 C37 N1 N1 0(10) . 2_775
